data_4511000
loop_
_publ_author_name
'Varughese, Sunil'
'Desiraju, Gautam R.'

_publ_section_title
;
 Using Water as a Design Element in Crystal Engineering. Host&#x2212;Guest
 Compounds of Hydrated 3,5-Dihydroxybenzoic Acid
;
_journal_issue 9
_journal_name_full 'Crystal Growth &amp; Design'
_journal_page_first 4184
_journal_paper_doi 10.1021/cg100872w
_journal_volume 10
_journal_year 2010
_chemical_formula_moiety '3(C7 H6 O4), C3 H6 N O, 3(H2 O)'
_chemical_formula_sum 'C8 H10 N0.33333 O5.33333'
_chemical_formula_weight 196.16
_chemical_name_common '3,5-Dihydroxybenzoic acid N,N-dimethyformamide solvate'
_chemical_name_systematic
; 
 ? 
;
_space_group_IT_number 15
_symmetry_cell_setting monoclinic
_symmetry_space_group_name_Hall '-C 2yc'
_symmetry_space_group_name_H-M 'C 1 2/c 1'
_atom_sites_solution_hydrogens geom
_atom_sites_solution_primary direct
_atom_sites_solution_secondary difmap
_audit_creation_method SHELXL-97
_cell_angle_alpha 90.00
_cell_angle_beta 122.45(3)
_cell_angle_gamma 90.00
_cell_formula_units_Z 24
_cell_length_a 29.955(6)
_cell_length_b 9.256(2)
_cell_length_c 22.870(5)
_cell_measurement_reflns_used 2315
_cell_measurement_temperature 150(2)
_cell_measurement_theta_max 45.32
_cell_measurement_theta_min 4.72
_cell_volume 5351(3)
_computing_cell_refinement
;
CrystalClear-SM Expert 2.0 rc14 (Rigaku, 2009)
;
_computing_data_collection
;
CrystalClear-SM Expert 2.0 rc14 (Rigaku, 2009)
;
_computing_data_reduction
;
CrystalClear-SM Expert 2.0 rc14 (Rigaku, 2009)
;
_computing_molecular_graphics 'Material Studio 4.4'
_computing_structure_refinement 'SHELXTL (Sheldrick, 1997)'
_computing_structure_solution 'SHELXTL (Sheldrick, 1990)'
_diffrn_ambient_temperature 150(2)
_diffrn_measured_fraction_theta_full 0.998
_diffrn_measured_fraction_theta_max 0.998
_diffrn_measurement_device_type
;
Rigaku Mercury375R (2x2 bin mode)
;
_diffrn_measurement_method 'profile data from \w-scans'
_diffrn_radiation_monochromator graphite
_diffrn_radiation_source 'fine-focus sealed tube'
_diffrn_radiation_type MoK\a
_diffrn_radiation_wavelength 0.71073
_diffrn_reflns_av_R_equivalents 0.0658
_diffrn_reflns_av_sigmaI/netI 0.0502
_diffrn_reflns_limit_h_max 35
_diffrn_reflns_limit_h_min -35
_diffrn_reflns_limit_k_max 11
_diffrn_reflns_limit_k_min -11
_diffrn_reflns_limit_l_max 27
_diffrn_reflns_limit_l_min -27
_diffrn_reflns_number 22311
_diffrn_reflns_theta_full 25.10
_diffrn_reflns_theta_max 25.10
_diffrn_reflns_theta_min 1.61
_exptl_absorpt_coefficient_mu 0.125
_exptl_absorpt_correction_T_max 0.9827
_exptl_absorpt_correction_T_min 0.9695
_exptl_absorpt_correction_type multi-scan
_exptl_absorpt_process_details 'Jacobson, R. (1998) Private commounication'
_exptl_crystal_colour Colorless
_exptl_crystal_density_diffrn 1.461
_exptl_crystal_density_method 'not measured'
_exptl_crystal_description Blocks
_exptl_crystal_F_000 2472
_exptl_crystal_size_max 0.25
_exptl_crystal_size_mid 0.19
_exptl_crystal_size_min 0.14
_refine_diff_density_max 0.734
_refine_diff_density_min -0.329
_refine_diff_density_rms 0.079
_refine_ls_extinction_method none
_refine_ls_goodness_of_fit_ref 1.063
_refine_ls_hydrogen_treatment mixed
_refine_ls_matrix_type full
_refine_ls_number_parameters 402
_refine_ls_number_reflns 4752
_refine_ls_number_restraints 7
_refine_ls_restrained_S_all 1.063
_refine_ls_R_factor_all 0.0779
_refine_ls_R_factor_gt 0.0660
_refine_ls_shift/su_max 0.000
_refine_ls_shift/su_mean 0.000
_refine_ls_structure_factor_coef Fsqd
_refine_ls_weighting_details 'calc w=1/[\s^2^(Fo^2^)+(0.1194P)^2^+9.8859P] where P=(Fo^2^+2Fc^2^)/3'
_refine_ls_weighting_scheme calc
_refine_ls_wR_factor_gt 0.1950
_refine_ls_wR_factor_ref 0.2114
_reflns_number_gt 4025
_reflns_number_total 4752
_reflns_threshold_expression >2sigma(I)
_cod_data_source_file 08_DMF.CIF
_cod_data_source_block 8
_cod_depositor_comments
;
The following automatic conversions were performed:

'_symmetry_cell_setting' value 'Monoclinic' changed to 'monoclinic'
according to
/usr/data/users/saulius/automatic-downloads/retrospective/ACS/lib/dictionaries/cif_core.dic
dictionary named 'cif_core.dic' version 2.4.2 from
2011-04-26.

'_exptl_absorpt_correction_type' value 'Multi-scan'
changed to 'multi-scan' according to
/usr/data/users/saulius/automatic-downloads/retrospective/ACS/lib/dictionaries/cif_core.dic
dictionary named 'cif_core.dic' version 2.4.2 from 2011-04-26.

Automatic conversion script
Id: cif_fix_values 2281 2013-09-26 08:29:07Z andrius 
;
_cod_original_cell_volume 5351(2)
_cod_original_sg_symbol_H-M 'C 2/c'
_cod_database_code 4511000

loop_
_symmetry_equiv_pos_as_xyz
'x, y, z'
'-x, y, -z+1/2'
'x+1/2, y+1/2, z'
'-x+1/2, y+1/2, -z+1/2'
'-x, -y, -z'
'x, -y, z-1/2'
'-x+1/2, -y+1/2, -z'
'x+1/2, -y+1/2, z-1/2'

loop_
_atom_site_label
_atom_site_type_symbol
_atom_site_fract_x
_atom_site_fract_y
_atom_site_fract_z
_atom_site_U_iso_or_equiv
_atom_site_adp_type
_atom_site_occupancy
_atom_site_symmetry_multiplicity
_atom_site_calc_flag
_atom_site_refinement_flags
O23 O 0.30893(8) 0.93440(19) 0.40379(11) 0.0298(5) Uani 1 1 d .
H23 H 0.3386 0.9227 0.4089 0.045 Uiso 1 1 calc R
O25 O 0.32334(8) 0.4237(2) 0.42877(13) 0.0387(6) Uani 1 1 d .
H25 H 0.3073 0.3521 0.4315 0.058 Uiso 1 1 calc R
O27A O 0.15420(7) 0.7937(2) 0.41489(10) 0.0278(5) Uani 1 1 d .
H27 H 0.1266 0.7801 0.4153 0.042 Uiso 1 1 calc R
O27B O 0.15621(8) 0.5530(2) 0.42037(11) 0.0282(5) Uani 1 1 d .
C21 C 0.22491(10) 0.6742(3) 0.41780(13) 0.0194(5) Uani 1 1 d .
C22 C 0.24450(10) 0.8048(3) 0.41130(13) 0.0199(5) Uani 1 1 d .
H22 H 0.2269 0.8929 0.4076 0.024 Uiso 1 1 calc R
C23 C 0.29035(10) 0.8039(3) 0.41039(13) 0.0206(5) Uani 1 1 d .
C24 C 0.31637(10) 0.6761(3) 0.41612(14) 0.0234(6) Uani 1 1 d .
H24 H 0.3478 0.6770 0.4154 0.028 Uiso 1 1 calc R
C25 C 0.29620(10) 0.5470(3) 0.42285(15) 0.0246(6) Uani 1 1 d .
C26 C 0.25027(10) 0.5446(3) 0.42383(14) 0.0221(6) Uani 1 1 d .
H26 H 0.2365 0.4560 0.4285 0.026 Uiso 1 1 calc R
C27 C 0.17529(10) 0.6737(3) 0.41786(13) 0.0195(5) Uani 1 1 d .
O13 O 0.09519(7) 0.42115(19) 0.08134(10) 0.0228(4) Uani 1 1 d .
H13 H 0.0835 0.3524 0.0932 0.034 Uiso 1 1 calc R
O15 O 0.07906(7) 0.93198(19) 0.05236(11) 0.0282(5) Uani 1 1 d .
H15 H 0.1093 0.9219 0.0590 0.042 Uiso 1 1 calc R
O17A O -0.06645(8) 0.5536(2) 0.08520(11) 0.0310(5) Uani 1 1 d .
H17 H -0.0936 0.5671 0.0867 0.047 Uiso 1 1 calc R
O17B O -0.07076(7) 0.7938(2) 0.07565(11) 0.0312(5) Uani 1 1 d .
C11 C -0.00107(10) 0.6732(3) 0.07554(13) 0.0199(6) Uani 1 1 d .
C12 C 0.02426(10) 0.5439(3) 0.08143(13) 0.0193(5) Uani 1 1 d .
H12 H 0.0115 0.4559 0.0885 0.023 Uiso 1 1 calc R
C13 C 0.06872(10) 0.5449(3) 0.07684(13) 0.0192(5) Uani 1 1 d .
C14 C 0.08753(10) 0.6735(3) 0.06693(13) 0.0199(5) Uani 1 1 d .
H14 H 0.1178 0.6735 0.0636 0.024 Uiso 1 1 calc R
C15 C 0.06196(10) 0.8021(3) 0.06191(13) 0.0211(6) Uani 1 1 d .
C16 C 0.01718(10) 0.8036(3) 0.06566(13) 0.0207(6) Uani 1 1 d .
H16 H -0.0006 0.8916 0.0616 0.025 Uiso 1 1 calc R
C17 C -0.04925(10) 0.6740(3) 0.07901(13) 0.0215(6) Uani 1 1 d .
O33 O 0.19332(8) 0.8399(2) 0.23035(11) 0.0279(5) Uani 1 1 d D
O35 O 0.21009(8) 0.3302(2) 0.25257(13) 0.0354(5) Uani 1 1 d .
H35 H 0.1954 0.2574 0.2569 0.053 Uiso 1 1 calc R
O37A O 0.04330(7) 0.6910(2) 0.25051(11) 0.0302(5) Uani 1 1 d .
O37B O 0.04512(7) 0.4502(2) 0.25261(11) 0.0294(5) Uani 1 1 d .
C31 C 0.11319(9) 0.5750(3) 0.24936(12) 0.0176(5) Uani 1 1 d .
C32 C 0.13156(10) 0.7067(3) 0.24234(12) 0.0193(5) Uani 1 1 d .
H32 H 0.1139 0.7939 0.2401 0.023 Uiso 1 1 calc R
C33 C 0.17628(10) 0.7089(3) 0.23870(13) 0.0194(5) Uani 1 1 d .
C34 C 0.20229(10) 0.5825(3) 0.24197(14) 0.0205(5) Uani 1 1 d .
H34 H 0.2327 0.5852 0.2390 0.025 Uiso 1 1 calc R
C35 C 0.18315(10) 0.4518(3) 0.24961(14) 0.0218(6) Uani 1 1 d .
C36 C 0.13869(10) 0.4464(3) 0.25385(13) 0.0203(6) Uani 1 1 d .
H36 H 0.1260 0.3569 0.2597 0.024 Uiso 1 1 calc R
C37 C 0.06419(10) 0.5711(3) 0.25116(13) 0.0202(6) Uani 1 1 d .
H33 H 0.2230(9) 0.834(4) 0.2362(17) 0.035(9) Uiso 1 1 d D
O41 O 0.32789(9) 0.3523(2) 0.62693(12) 0.0419(6) Uani 1 1 d .
N42 N 0.40381(12) 0.3606(3) 0.63219(15) 0.0435(7) Uani 1 1 d .
C41 C 0.35561(14) 0.3174(4) 0.60410(19) 0.0451(8) Uani 1 1 d .
C43 C 0.43738(18) 0.3094(5) 0.6077(2) 0.0609(11) Uani 1 1 d .
H43A H 0.4167 0.2464 0.5675 0.091 Uiso 1 1 calc R
H43B H 0.4674 0.2552 0.6448 0.091 Uiso 1 1 calc R
H43C H 0.4505 0.3923 0.5946 0.091 Uiso 1 1 calc R
C44 C 0.42836(12) 0.4539(4) 0.69168(17) 0.0423(8) Uani 1 1 d .
H44B H 0.4025 0.4803 0.7036 0.063 Uiso 1 1 calc R
H44C H 0.4411 0.5415 0.6812 0.063 Uiso 1 1 calc R
H44A H 0.4582 0.4036 0.7309 0.063 Uiso 1 1 calc R
O93 O 0.27917(10) 1.1902(2) 0.43796(15) 0.0439(6) Uani 1 1 d D
H93A H 0.2895(16) 1.114(3) 0.429(2) 0.062(13) Uiso 1 1 d D
H93B H 0.2462(8) 1.181(5) 0.417(2) 0.063(13) Uiso 1 1 d D
O91 O 0.15768(9) 1.0962(2) 0.24818(13) 0.0336(5) Uani 1 1 d D
H91A H 0.1682(14) 1.017(3) 0.2440(19) 0.042(10) Uiso 1 1 d D
H91B H 0.1603(15) 1.101(4) 0.2872(12) 0.046(11) Uiso 1 1 d D
O92 O 0.43190(9) 0.6820(2) 0.38227(13) 0.0349(5) Uani 1 1 d D
H92A H 0.4106(14) 0.653(5) 0.3425(13) 0.066(14) Uiso 1 1 d D
H92B H 0.4345(19) 0.617(4) 0.408(2) 0.076(15) Uiso 1 1 d D
H37B H 0.0000 0.456(11) 0.2500 0.14(3) Uiso 1 2 d S
H37A H 0.0000 0.694(11) 0.2500 0.16(4) Uiso 1 2 d S

loop_
_atom_site_aniso_label
_atom_site_aniso_U_11
_atom_site_aniso_U_22
_atom_site_aniso_U_33
_atom_site_aniso_U_23
_atom_site_aniso_U_13
_atom_site_aniso_U_12
O23 0.0279(10) 0.0160(10) 0.0591(13) 0.0010(9) 0.0324(10) -0.0023(8)
O25 0.0333(12) 0.0143(10) 0.0856(17) -0.0010(10) 0.0432(12) 0.0014(8)
O27A 0.0234(10) 0.0252(10) 0.0429(11) 0.0032(8) 0.0232(9) 0.0046(8)
O27B 0.0275(10) 0.0234(10) 0.0425(12) -0.0027(8) 0.0246(9) -0.0063(8)
C21 0.0178(12) 0.0211(13) 0.0199(12) -0.0012(10) 0.0105(10) -0.0013(10)
C22 0.0198(13) 0.0166(13) 0.0251(13) 0.0002(10) 0.0134(11) 0.0005(10)
C23 0.0210(13) 0.0195(13) 0.0243(13) -0.0010(10) 0.0141(11) -0.0034(10)
C24 0.0203(13) 0.0207(14) 0.0359(15) -0.0021(11) 0.0195(12) -0.0025(10)
C25 0.0226(13) 0.0200(13) 0.0363(15) -0.0028(11) 0.0192(12) 0.0002(10)
C26 0.0210(13) 0.0164(13) 0.0321(14) -0.0014(10) 0.0164(11) -0.0028(10)
C27 0.0189(13) 0.0196(13) 0.0220(12) -0.0006(10) 0.0123(10) -0.0009(10)
O13 0.0231(9) 0.0155(9) 0.0374(11) 0.0005(7) 0.0211(9) 0.0024(7)
O15 0.0251(10) 0.0162(9) 0.0524(13) 0.0034(8) 0.0269(10) 0.0001(7)
O17A 0.0268(11) 0.0260(11) 0.0533(13) 0.0036(9) 0.0302(10) 0.0000(8)
O17B 0.0258(10) 0.0237(11) 0.0542(13) 0.0023(9) 0.0283(10) 0.0057(8)
C11 0.0162(12) 0.0228(14) 0.0214(12) -0.0024(10) 0.0106(10) -0.0014(10)
C12 0.0182(12) 0.0183(13) 0.0226(13) 0.0000(10) 0.0118(10) -0.0009(10)
C13 0.0180(12) 0.0194(13) 0.0200(12) -0.0015(10) 0.0100(10) 0.0003(10)
C14 0.0171(12) 0.0197(13) 0.0255(13) -0.0022(10) 0.0129(11) -0.0010(10)
C15 0.0227(13) 0.0177(13) 0.0253(13) -0.0018(10) 0.0144(11) -0.0029(10)
C16 0.0191(13) 0.0172(13) 0.0266(13) -0.0011(10) 0.0129(11) 0.0014(10)
C17 0.0198(13) 0.0210(14) 0.0266(13) 0.0016(10) 0.0144(11) 0.0009(10)
O33 0.0276(11) 0.0147(9) 0.0537(13) 0.0008(8) 0.0300(10) -0.0010(8)
O35 0.0341(11) 0.0127(10) 0.0764(16) 0.0044(9) 0.0409(12) 0.0046(8)
O37A 0.0277(11) 0.0209(11) 0.0526(13) -0.0016(8) 0.0286(10) 0.0018(8)
O37B 0.0286(11) 0.0197(10) 0.0498(13) -0.0017(8) 0.0275(10) -0.0037(8)
C31 0.0157(12) 0.0192(13) 0.0184(12) -0.0031(9) 0.0095(10) -0.0010(10)
C32 0.0202(13) 0.0164(12) 0.0226(12) -0.0031(9) 0.0124(10) -0.0002(10)
C33 0.0222(13) 0.0137(12) 0.0247(13) -0.0027(10) 0.0144(11) -0.0039(10)
C34 0.0192(12) 0.0168(13) 0.0310(14) -0.0003(10) 0.0171(11) 0.0006(10)
C35 0.0209(13) 0.0155(13) 0.0329(14) -0.0012(10) 0.0170(11) 0.0019(10)
C36 0.0207(13) 0.0156(12) 0.0279(13) -0.0020(10) 0.0151(11) -0.0026(10)
C37 0.0202(13) 0.0200(13) 0.0232(13) -0.0015(10) 0.0135(11) -0.0012(10)
O41 0.0447(13) 0.0358(12) 0.0551(14) 0.0004(10) 0.0333(12) 0.0013(10)
N42 0.0496(17) 0.0317(15) 0.0476(16) 0.0008(12) 0.0250(14) 0.0008(13)
C41 0.046(2) 0.0395(19) 0.054(2) 0.0120(16) 0.0300(18) 0.0046(16)
C43 0.075(3) 0.052(2) 0.081(3) -0.002(2) 0.059(3) 0.005(2)
C44 0.0285(16) 0.054(2) 0.0402(18) -0.0068(15) 0.0158(14) -0.0060(15)
O93 0.0384(14) 0.0180(11) 0.0808(18) -0.0061(11) 0.0357(13) -0.0039(10)
O91 0.0412(12) 0.0159(10) 0.0566(15) 0.0007(9) 0.0347(11) 0.0020(9)
O92 0.0443(13) 0.0213(11) 0.0453(14) 0.0025(10) 0.0282(12) 0.0017(10)

loop_
_atom_type_symbol
_atom_type_description
_atom_type_scat_dispersion_real
_atom_type_scat_dispersion_imag
_atom_type_scat_source
C C 0.0033 0.0016 'International Tables Vol C Tables 4.2.6.8 and 6.1.1.4'
H H 0.0000 0.0000 'International Tables Vol C Tables 4.2.6.8 and 6.1.1.4'
N N 0.0061 0.0033 'International Tables Vol C Tables 4.2.6.8 and 6.1.1.4'
O O 0.0106 0.0060 'International Tables Vol C Tables 4.2.6.8 and 6.1.1.4'

loop_
_geom_angle_atom_site_label_1
_geom_angle_atom_site_label_2
_geom_angle_atom_site_label_3
_geom_angle
C22 C21 C26 121.6(2)
C22 C21 C27 118.9(2)
C26 C21 C27 119.4(2)
C23 C22 C21 118.4(2)
O23 C23 C24 121.4(2)
O23 C23 C22 117.4(2)
C24 C23 C22 121.1(2)
C23 C24 C25 119.4(2)
O25 C25 C24 117.4(2)
O25 C25 C26 121.8(2)
C24 C25 C26 120.7(2)
C21 C26 C25 118.6(2)
O27A C27 O27B 123.5(2)
O27A C27 C21 118.0(2)
O27B C27 C21 118.5(2)
C12 C11 C16 121.5(2)
C12 C11 C17 119.8(2)
C16 C11 C17 118.8(2)
C11 C12 C13 119.0(2)
O13 C13 C14 117.5(2)
O13 C13 C12 122.0(2)
C14 C13 C12 120.5(2)
C15 C14 C13 119.7(2)
O15 C15 C14 122.0(2)
O15 C15 C16 117.2(2)
C14 C15 C16 120.8(2)
C15 C16 C11 118.5(2)
O17B C17 O17A 123.6(2)
O17B C17 C11 118.6(2)
O17A C17 C11 117.7(2)
C32 C31 C36 121.8(2)
C32 C31 C37 118.9(2)
C36 C31 C37 119.2(2)
C31 C32 C33 118.5(2)
O33 C33 C34 121.0(2)
O33 C33 C32 117.8(2)
C34 C33 C32 121.2(2)
C33 C34 C35 118.9(2)
O35 C35 C36 122.1(2)
O35 C35 C34 116.8(2)
C36 C35 C34 121.1(2)
C35 C36 C31 118.3(2)
O37B C37 O37A 123.1(2)
O37B C37 C31 119.2(2)
O37A C37 C31 117.7(2)
C41 N42 C44 121.7(3)
C41 N42 C43 121.6(3)
C44 N42 C43 116.6(3)
O41 C41 N42 122.3(4)

loop_
_geom_bond_atom_site_label_1
_geom_bond_atom_site_label_2
_geom_bond_distance
O23 C23 1.372(3)
O25 C25 1.365(3)
O27A C27 1.262(3)
O27B C27 1.270(3)
C21 C22 1.386(4)
C21 C26 1.387(4)
C21 C27 1.487(3)
C22 C23 1.385(4)
C23 C24 1.383(4)
C24 C25 1.385(4)
C25 C26 1.388(4)
O13 C13 1.365(3)
O15 C15 1.370(3)
O17A C17 1.268(3)
O17B C17 1.264(3)
C11 C12 1.384(4)
C11 C16 1.392(4)
C11 C17 1.487(3)
C12 C13 1.391(4)
C13 C14 1.387(4)
C14 C15 1.386(4)
C15 C16 1.389(4)
O33 C33 1.368(3)
O35 C35 1.365(3)
O37A C37 1.271(3)
O37B C37 1.265(3)
C31 C32 1.383(4)
C31 C36 1.388(3)
C31 C37 1.490(3)
C32 C33 1.386(4)
C33 C34 1.385(3)
C34 C35 1.389(4)
C35 C36 1.387(4)
O41 C41 1.238(4)
N42 C41 1.289(5)
N42 C44 1.437(4)
N42 C43 1.467(5)
